data_4036498
loop_
_publ_author_name
'Liu, Xihong'
'Zhang, Jinlong'
'Zhao, Long'
'Ma, Shixiong'
'Yang, Dongxu'
'Yan, Wenjin'
'Wang, Rui'

_publ_section_title
;
 Construction of Vicinal Tetrasubstituted Stereocenters with a C-F Bond
 through a Catalytic Enantioselective Detrifluoroacetylative Mannich
 Reaction.
;
_journal_issue 24
_journal_name_full 'The Journal of organic chemistry'
_journal_page_first 12651
_journal_page_last 12658
_journal_paper_doi 10.1021/acs.joc.5b02238
_journal_volume 80
_journal_year 2015
_chemical_absolute_configuration unk
_chemical_formula_moiety 'C30 H27 Br F N2 O4'
_chemical_formula_sum 'C30 H27 Br F N O5'
_chemical_formula_weight 580.43
_space_group_crystal_system monoclinic
_space_group_IT_number 4
_space_group_name_Hall 'P 2yb'
_space_group_name_H-M_alt 'P 1 21 1'
_atom_sites_solution_hydrogens geom
_atom_sites_solution_primary direct
_audit_creation_date 2015-07-01
_audit_creation_method
;
Olex2 1.2
(compiled 2015.01.26 svn.r3150 for OlexSys, GUI svn.r4998)
;
_cell_angle_alpha 90
_cell_angle_beta 107.755(5)
_cell_angle_gamma 90
_cell_formula_units_Z 4
_cell_length_a 14.4818(7)
_cell_length_b 8.7184(4)
_cell_length_c 23.3607(11)
_cell_measurement_reflns_used 2031
_cell_measurement_temperature 293.33(10)
_cell_measurement_theta_max 19.6590
_cell_measurement_theta_min 3.7700
_cell_volume 2809.0(2)
_computing_cell_refinement
;
CrysAlisPro, Agilent Technologies,
Version 1.171.37.33 (release 27-03-2014 CrysAlis171 .NET)
(compiled Mar 27 2014,17:12:48)
;
_computing_data_collection
;
CrysAlisPro, Agilent Technologies,
Version 1.171.37.33 (release 27-03-2014 CrysAlis171 .NET)
(compiled Mar 27 2014,17:12:48)
;
_computing_data_reduction
;
CrysAlisPro, Agilent Technologies,
Version 1.171.37.33 (release 27-03-2014 CrysAlis171 .NET)
(compiled Mar 27 2014,17:12:48)
;
_computing_molecular_graphics 'Olex2 (Dolomanov et al., 2009)'
_computing_publication_material 'Olex2 (Dolomanov et al., 2009)'
_computing_structure_refinement 'ShelXL (Sheldrick, 2008)'
_computing_structure_solution 'ShelXS (Sheldrick, 2008)'
_diffrn_ambient_environment air
_diffrn_ambient_temperature 293.33(10)
_diffrn_detector 'CCD plate'
_diffrn_detector_area_resol_mean 16.0733
_diffrn_detector_type Eos
_diffrn_measured_fraction_theta_full 0.972
_diffrn_measured_fraction_theta_max 0.967
_diffrn_measurement_details
;
#__ type_ start__ end____ width___ exp.time_
  1 omega    3.00   54.00   0.7500    4.0000
omega____ theta____ kappa____ phi______ frames
    -       20.4291   77.0000  -30.0000 68

#__ type_ start__ end____ width___ exp.time_
  2 omega   -9.00   44.25   0.7500    4.0000
omega____ theta____ kappa____ phi______ frames
    -       20.4291   77.0000   90.0000 71

#__ type_ start__ end____ width___ exp.time_
  3 omega   12.00   63.00   0.7500    4.0000
omega____ theta____ kappa____ phi______ frames
    -       20.4291   77.0000 -120.0000 68

#__ type_ start__ end____ width___ exp.time_
  4 omega   55.00   82.00   0.7500    4.0000
omega____ theta____ kappa____ phi______ frames
    -       20.5854   77.0000   30.0000 36

#__ type_ start__ end____ width___ exp.time_
  5 omega   52.00   90.25   0.7500    4.0000
omega____ theta____ kappa____ phi______ frames
    -       20.5854   77.0000  -30.0000 51

#__ type_ start__ end____ width___ exp.time_
  6 omega   42.00   72.00   0.7500    4.0000
omega____ theta____ kappa____ phi______ frames
    -       20.5854   77.0000   90.0000 40
;
_diffrn_measurement_device 'four-circle diffractometer'
_diffrn_measurement_device_type 'SuperNova, Dual, Cu at zero, Eos'
_diffrn_measurement_method '\w scans'
_diffrn_orient_matrix_UB_11 -0.0329057000
_diffrn_orient_matrix_UB_12 -0.0624099000
_diffrn_orient_matrix_UB_13 -0.0047224000
_diffrn_orient_matrix_UB_21 0.0377326000
_diffrn_orient_matrix_UB_22 -0.0479844000
_diffrn_orient_matrix_UB_23 0.0173866000
_diffrn_orient_matrix_UB_31 -0.0118221000
_diffrn_orient_matrix_UB_32 0.0205202000
_diffrn_orient_matrix_UB_33 0.0262970000
_diffrn_radiation_monochromator mirror
_diffrn_radiation_probe x-ray
_diffrn_radiation_type MoK\a
_diffrn_radiation_wavelength 0.71073
_diffrn_reflns_av_R_equivalents 0.0474
_diffrn_reflns_av_unetI/netI 0.1416
_diffrn_reflns_Laue_measured_fraction_full 0.972
_diffrn_reflns_Laue_measured_fraction_max 0.967
_diffrn_reflns_limit_h_max 17
_diffrn_reflns_limit_h_min -10
_diffrn_reflns_limit_k_max 10
_diffrn_reflns_limit_k_min -10
_diffrn_reflns_limit_l_max 14
_diffrn_reflns_limit_l_min -28
_diffrn_reflns_number 12872
_diffrn_reflns_point_group_measured_fraction_full 0.860
_diffrn_reflns_point_group_measured_fraction_max 0.854
_diffrn_reflns_theta_full 25.500
_diffrn_reflns_theta_max 26.022
_diffrn_reflns_theta_min 3.365
_diffrn_source 'SuperNova (Mo) X-ray Source'
_exptl_absorpt_coefficient_mu 1.509
_exptl_absorpt_correction_T_max 1.00000
_exptl_absorpt_correction_T_min 0.52937
_exptl_absorpt_correction_type multi-scan
_exptl_absorpt_process_details
;
CrysAlisPro, Agilent Technologies,
Version 1.171.37.33 (release 27-03-2014 CrysAlis171 .NET)
(compiled Mar 27 2014,17:12:48)
Empirical absorption correction using spherical harmonics,
 implemented in SCALE3 ABSPACK scaling algorithm.
;
_exptl_crystal_colour 'clear light yellow'
_exptl_crystal_colour_lustre clear
_exptl_crystal_colour_modifier light
_exptl_crystal_colour_primary yellow
_exptl_crystal_density_diffrn 1.372
_exptl_crystal_description
;
;
_exptl_crystal_F_000 1192
_exptl_crystal_size_max 0.35
_exptl_crystal_size_mid 0.33
_exptl_crystal_size_min 0.27
_refine_diff_density_max 0.224
_refine_diff_density_min -0.285
_refine_diff_density_rms 0.045
_refine_ls_abs_structure_details
;
 Flack x determined using 1099 quotients [(I+)-(I-)]/[(I+)+(I-)]
 (Parsons, Flack and Wagner, Acta Cryst. B69 (2013) 249-259).
;
_refine_ls_abs_structure_Flack 0.016(9)
_refine_ls_extinction_method none
_refine_ls_goodness_of_fit_ref 0.884
_refine_ls_hydrogen_treatment constr
_refine_ls_matrix_type full
_refine_ls_number_parameters 727
_refine_ls_number_reflns 9428
_refine_ls_number_restraints 61
_refine_ls_restrained_S_all 0.894
_refine_ls_R_factor_all 0.1663
_refine_ls_R_factor_gt 0.0589
_refine_ls_shift/su_max 0.004
_refine_ls_shift/su_mean 0.001
_refine_ls_structure_factor_coef Fsqd
_refine_ls_weighting_details 'w=1/[\s^2^(Fo^2^)+(0.0580P)^2^] where P=(Fo^2^+2Fc^2^)/3'
_refine_ls_weighting_scheme calc
_refine_ls_wR_factor_gt 0.1110
_refine_ls_wR_factor_ref 0.1663
_reflns_Friedel_coverage 0.651
_reflns_Friedel_fraction_full 0.731
_reflns_Friedel_fraction_max 0.724
_reflns_number_gt 4323
_reflns_number_total 9428
_reflns_threshold_expression 'I > 2\s(I)'
_cod_data_source_file jo5b02238_si_002.cif
_cod_data_source_block liuxh0629
_cod_database_code 4036498
_shelx_space_group_comment
;
The symmetry employed for this shelxl refinement is uniquely defined
by the following loop, which should always be used as a source of
symmetry information in preference to the above space-group names.
They are only intended as comments.
;
_reflns_odcompleteness_completeness 96.37
_reflns_odcompleteness_iscentric 1
_reflns_odcompleteness_theta 26.32
_olex2_refinement_description
;
1. Fixed Uiso
 At 1.2 times of:
  All C(H) groups, All C(H,H) groups, All C(H,H,H,H) groups
 At 1.5 times of:
  All C(H,H,H) groups
2. Uiso/Uaniso restraints and constraints
Uanis(C39) \\sim Ueq, Uanis(C39') \\sim Ueq: with sigma of 0.01 and sigma for
terminal atoms of 0.02
Uanis(C54) \\sim Ueq: with sigma of 0.01 and sigma for terminal atoms of 0.02
Uanis(C54) \\sim Ueq, Uanis(C55) \\sim Ueq, Uanis(C55') \\sim Ueq, Uanis(C54')
\\sim Ueq: with sigma of 0.01 and sigma for terminal atoms of 0.02
Uanis(C40) \\sim Ueq: with sigma of 0.01 and sigma for terminal atoms of 0.02
Uanis(C60) \\sim Ueq, Uanis(C58) \\sim Ueq, Uanis(C59) \\sim Ueq: with sigma of
0.01 and sigma for terminal atoms of 0.02
3. Others
 Fixed Sof: H53(0.6) H53A(0.4) H40C(0.5) H40D(0.5) H40A(0.5) H40B(0.5)
 C54(0.6) H54(0.6) O9(0.5) O9'(0.5) C54'(0.4) H54'(0.4) C55'(0.4) H55'(0.4)
 C55(0.6) H55(0.6) C39'(0.5) H39A(0.5) H39B(0.5) C39(0.5) H39C(0.5) H39D(0.5)
4.a Secondary CH2 refined with riding coordinates:
 C9(H9A,H9B), C19(H19A,H19B), C8(H8A,H8B), C49(H49A,H49B), C40(H40C,H40D),
 C40(H40A,H40B), C39'(H39A,H39B), C39(H39C,H39D)
4.b Aromatic/amide H refined with riding coordinates:
 C46(H46), C21(H21), C15(H15), C44(H44), C18(H18), C43(H43), C22(H22),
 C16(H16), C36(H36), C34(H34), C23(H23), C35(H35), C53(H53), C53(H53A), C4(H4),
 C3(H3), C5(H5), C6(H6), C52(H52), C25(H25), C24(H24), C51(H51), C37(H37),
 C54(H54), C54'(H54'), C55'(H55'), C55(H55)
4.c Idealised Me refined as rotating group:
 C28(H28A,H28B,H28C), C29(H29A,H29B,H29C), C30(H30A,H30B,H30C), C59(H59A,H59B,
 H59C), C60(H60A,H60B,H60C), C58(H58A,H58B,H58C)
;
_shelx_shelxl_version_number 2014/7
_olex2_date_sample_data_collection 2015-06-29
_olex2_submission_special_instructions 'No special instructions were received'

loop_
_space_group_symop_operation_xyz
'x, y, z'
'-x, y+1/2, -z'

loop_
_atom_site_label
_atom_site_type_symbol
_atom_site_fract_x
_atom_site_fract_y
_atom_site_fract_z
_atom_site_U_iso_or_equiv
_atom_site_adp_type
_atom_site_occupancy
_atom_site_site_symmetry_order
_atom_site_calc_flag
_atom_site_refinement_flags_posn
_atom_site_refinement_flags_adp
_atom_site_refinement_flags_occupancy
_atom_site_disorder_assembly
_atom_site_disorder_group
Br2 Br -0.19306(9) -0.36467(17) -0.45747(5) 0.0885(4) Uani 1 1 d . . . . .
N2 N -0.6522(6) -0.3545(11) -0.9160(3) 0.062(2) Uani 1 1 d . . . . .
C13 C -0.6043(7) -0.3446(12) -0.7597(4) 0.054(2) Uani 1 1 d . . . . .
C33 C -0.0560(7) -0.3624(14) -0.8070(4) 0.062(3) Uani 1 1 d . . . . .
N3 N -0.0394(6) -0.1687(10) -0.6239(4) 0.056(2) Uani 1 1 d . . . . .
O7 O 0.0505(5) -0.1629(9) -0.6897(3) 0.076(2) Uani 1 1 d . . . . .
C42 C -0.0314(6) -0.4226(12) -0.5986(4) 0.045(2) Uani 1 1 d . . . . .
O2 O -0.8092(6) -0.2214(8) -0.8708(3) 0.070(2) Uani 1 1 d . . . . .
O5 O -0.6030(6) -0.1858(9) -0.9702(3) 0.082(2) Uani 1 1 d . . . . .
C46 C -0.1158(7) -0.2578(13) -0.5466(4) 0.055(3) Uani 1 1 d . . . . .
H46 H -0.1388 -0.1621 -0.5397 0.066 Uiso 1 1 calc R . . . .
N4 N 0.1209(5) -0.4600(10) -0.6270(3) 0.058(2) Uani 1 1 d . . . . .
C11 C -0.6758(7) -0.4044(10) -0.8628(4) 0.053(3) Uani 1 1 d . . . . .
N1 N -0.6941(6) -0.2666(10) -0.7799(4) 0.058(2) Uani 1 1 d . . . . .
F16 F -0.6796(5) -0.6601(7) -0.8961(3) 0.090(2) Uani 1 1 d . . . . .
C41 C 0.0218(7) -0.4107(11) -0.6446(4) 0.052(3) Uani 1 1 d . . . . .
O10 O 0.2737(5) -0.4458(9) -0.5712(3) 0.072(2) Uani 1 1 d . . . . .
C14 C -0.5894(7) -0.4230(11) -0.8074(4) 0.056(3) Uani 1 1 d . . . . .
F21 F -0.0106(5) -0.6483(8) -0.6924(3) 0.093(2) Uani 1 1 d . . . . .
O6 O 0.0892(6) -0.4867(12) -0.7527(4) 0.105(3) Uani 1 1 d . . . . .
O1 O -0.8186(6) -0.4877(11) -0.9803(4) 0.102(3) Uani 1 1 d . . . . .
C57 C 0.3559(8) -0.4010(13) -0.5192(5) 0.071(3) Uani 1 1 d . . . . .
C21 C -0.6157(8) 0.0311(14) -0.7363(5) 0.070(3) Uani 1 1 d . . . . .
H21 H -0.5967 -0.0173 -0.7664 0.084 Uiso 1 1 calc R . . . .
C32 C 0.0080(8) -0.4496(15) -0.7558(5) 0.071(3) Uani 1 1 d . . . . .
C17 C -0.4528(8) -0.4275(17) -0.6972(5) 0.080(4) Uani 1 1 d . . . . .
C9 C -0.7609(7) -0.6185(13) -0.8251(5) 0.067(3) Uani 1 1 d . . . . .
H9A H -0.7858 -0.5375 -0.8054 0.081 Uiso 1 1 calc R . . . .
H9B H -0.7014 -0.6561 -0.7968 0.081 Uiso 1 1 calc R . . . .
C1 C -0.8300(10) -0.5370(13) -0.9336(5) 0.072(3) Uani 1 1 d . . . . .
C31 C -0.0337(7) -0.4937(14) -0.7049(5) 0.064(3) Uani 1 1 d . . . . .
C12 C -0.7364(8) -0.2841(12) -0.8400(5) 0.053(3) Uani 1 1 d . . . . .
C20 C -0.6876(8) -0.0327(12) -0.7162(5) 0.060(3) Uani 1 1 d . . . . .
C15 C -0.5047(8) -0.5084(13) -0.7994(5) 0.069(3) Uani 1 1 d . . . . .
H15 H -0.4945 -0.5636 -0.8310 0.083 Uiso 1 1 calc R . . . .
C44 C -0.0963(7) -0.5318(12) -0.5262(5) 0.058(3) Uani 1 1 d . . . . .
H44 H -0.1080 -0.6166 -0.5052 0.069 Uiso 1 1 calc R . . . .
C47 C -0.0657(6) -0.2807(12) -0.5887(4) 0.044(2) Uani 1 1 d . . . . .
C19 C -0.7371(8) -0.1810(13) -0.7406(5) 0.074(3) Uani 1 1 d . . . . .
H19A H -0.7373 -0.2462 -0.7070 0.088 Uiso 1 1 calc R . . . .
H19B H -0.8042 -0.1588 -0.7628 0.088 Uiso 1 1 calc R . . . .
C18 C -0.5377(8) -0.3443(14) -0.7045(4) 0.068(3) Uani 1 1 d . . . . .
H18 H -0.5482 -0.2906 -0.6727 0.081 Uiso 1 1 calc R . . . .
C10 C -0.7387(8) -0.5535(12) -0.8780(5) 0.057(3) Uani 1 1 d . . . . .
C45 C -0.1285(6) -0.3868(14) -0.5163(4) 0.054(3) Uani 1 1 d . . . . .
C7 C -0.9261(10) -0.6949(16) -0.8855(7) 0.088(4) Uani 1 1 d . . . . .
C43 C -0.0466(7) -0.5472(12) -0.5678(4) 0.055(3) Uani 1 1 d . . . . .
H43 H -0.0236 -0.6428 -0.5747 0.065 Uiso 1 1 calc R . . . .
C50 C -0.1643(8) 0.0170(13) -0.6764(6) 0.069(3) Uani 1 1 d . . . . .
C22 C -0.5722(9) 0.1665(16) -0.7118(7) 0.089(4) Uani 1 1 d . . . . .
H22 H -0.5237 0.2086 -0.7253 0.107 Uiso 1 1 calc R . . . .
C48 C 0.0136(7) -0.2308(13) -0.6575(5) 0.059(3) Uani 1 1 d . . . . .
O4 O -0.5757(6) -0.1374(9) -0.8703(4) 0.078(2) Uani 1 1 d . . . . .
C16 C -0.4368(8) -0.5086(16) -0.7434(7) 0.088(4) Uani 1 1 d . . . . .
H16 H -0.3797 -0.5641 -0.7369 0.105 Uiso 1 1 calc R . . . .
C26 C -0.6073(9) -0.2172(15) -0.9145(5) 0.065(3) Uani 1 1 d . . . . .
Br1 Br -0.35792(11) -0.4284(2) -0.62079(7) 0.1468(9) Uani 1 1 d . . . . .
C56 C 0.1824(7) -0.4054(15) -0.5760(6) 0.067(3) Uani 1 1 d . . . . .
C38 C -0.1535(8) -0.3580(18) -0.8152(6) 0.090(4) Uani 1 1 d . . . . .
C8 C -0.8346(10) -0.7489(15) -0.8411(6) 0.090(4) Uani 1 1 d . . . . .
H8A H -0.8082 -0.8340 -0.8578 0.108 Uiso 1 1 calc R . . . .
H8B H -0.8479 -0.7846 -0.8050 0.108 Uiso 1 1 calc R . . . .
C28 C -0.6269(10) 0.0925(14) -0.9708(6) 0.115(5) Uani 1 1 d . . . . .
H28A H -0.6936 0.0708 -0.9919 0.172 Uiso 1 1 calc GR . . . .
H28B H -0.6087 0.1880 -0.9847 0.172 Uiso 1 1 calc GR . . . .
H28C H -0.6186 0.0993 -0.9285 0.172 Uiso 1 1 calc GR . . . .
C49 C -0.0688(8) -0.0058(12) -0.6290(5) 0.069(3) Uani 1 1 d . . . . .
H49A H -0.0196 0.0550 -0.6388 0.083 Uiso 1 1 calc R . . . .
H49B H -0.0735 0.0295 -0.5906 0.083 Uiso 1 1 calc R . . . .
C36 C -0.1711(12) -0.1949(17) -0.9020(7) 0.106(5) Uani 1 1 d . . . . .
H36 H -0.2107 -0.1390 -0.9340 0.127 Uiso 1 1 calc R . . . .
C2 C -0.9225(10) -0.5934(18) -0.9299(7) 0.089(4) Uani 1 1 d . . . . .
C34 C -0.0173(10) -0.2866(17) -0.8468(6) 0.097(4) Uani 1 1 d . . . . .
H34 H 0.0489 -0.2931 -0.8414 0.116 Uiso 1 1 calc R . . . .
C29 C -0.5779(11) -0.0496(15) -1.0492(6) 0.111(5) Uani 1 1 d . . . . .
H29A H -0.5363 -0.1284 -1.0561 0.166 Uiso 1 1 calc GR . . . .
H29B H -0.5625 0.0463 -1.0643 0.166 Uiso 1 1 calc GR . . . .
H29C H -0.6443 -0.0756 -1.0696 0.166 Uiso 1 1 calc GR . . . .
C23 C -0.5984(11) 0.2369(17) -0.6693(7) 0.106(5) Uani 1 1 d . . . . .
H23 H -0.5672 0.3267 -0.6524 0.128 Uiso 1 1 calc R . . . .
C35 C -0.0749(13) -0.202(2) -0.8937(6) 0.111(5) Uani 1 1 d . . . . .
H35 H -0.0479 -0.1511 -0.9197 0.133 Uiso 1 1 calc R . . . .
C30 C -0.4583(11) -0.0211(17) -0.9484(7) 0.115(5) Uani 1 1 d . . . . .
H30A H -0.4510 0.0020 -0.9071 0.172 Uiso 1 1 calc GR . . . .
H30B H -0.4303 0.0598 -0.9655 0.172 Uiso 1 1 calc GR . . . .
H30C H -0.4260 -0.1160 -0.9508 0.172 Uiso 1 1 calc GR . . . .
C27 C -0.5633(11) -0.0355(13) -0.9822(6) 0.081(4) Uani 1 1 d . . . . .
C53 C -0.3398(15) 0.045(3) -0.7617(11) 0.183(10) Uani 1 1 d . . . . .
H53 H -0.3971 0.0875 -0.7864 0.220 Uiso 0.6 1 calc R . P A 1
H53A H -0.3986 0.0066 -0.7858 0.220 Uiso 0.4 1 calc R . P B 2
C4 C -1.0939(15) -0.603(3) -0.9720(10) 0.152(8) Uani 1 1 d . . . . .
H4 H -1.1504 -0.5771 -1.0021 0.183 Uiso 1 1 calc R . . . .
C3 C -1.0054(13) -0.5418(19) -0.9739(6) 0.113(5) Uani 1 1 d . . . . .
H3 H -1.0022 -0.4707 -1.0029 0.135 Uiso 1 1 calc R . . . .
C40 C -0.1420(8) -0.4794(18) -0.7211(5) 0.091(4) Uani 1 1 d . U . . .
H40C H -0.1694 -0.5766 -0.7384 0.109 Uiso 0.5 1 calc R . P C 2
H40D H -0.1577 -0.4672 -0.6839 0.109 Uiso 0.5 1 calc R . P C 2
H40A H -0.1657 -0.5625 -0.7018 0.109 Uiso 0.5 1 calc R . P D 1
H40B H -0.1567 -0.3842 -0.7043 0.109 Uiso 0.5 1 calc R . P D 1
C5 C -1.0998(16) -0.700(3) -0.9277(12) 0.166(10) Uani 1 1 d . . . . .
H5 H -1.1601 -0.7311 -0.9256 0.200 Uiso 1 1 calc R . . . .
C6 C -1.0156(13) -0.7515(19) -0.8854(9) 0.123(6) Uani 1 1 d . . . . .
H6 H -1.0193 -0.8242 -0.8570 0.147 Uiso 1 1 calc R . . . .
C52 C -0.2606(16) 0.063(3) -0.7774(8) 0.171(9) Uani 1 1 d . . . . .
H52 H -0.2640 0.0867 -0.8169 0.206 Uiso 1 1 calc R . . . .
C25 C -0.7164(12) 0.0418(17) -0.6745(6) 0.118(6) Uani 1 1 d . . . . .
H25 H -0.7666 0.0021 -0.6619 0.141 Uiso 1 1 calc R . . . .
C24 C -0.6720(16) 0.178(2) -0.6500(8) 0.162(8) Uani 1 1 d . . . . .
H24 H -0.6917 0.2284 -0.6207 0.194 Uiso 1 1 calc R . . . .
C59 C 0.4405(9) -0.464(2) -0.5354(7) 0.151(7) Uani 1 1 d . U . . .
H59A H 0.4177 -0.5301 -0.5697 0.226 Uiso 1 1 calc GR . . . .
H59B H 0.4810 -0.5216 -0.5021 0.226 Uiso 1 1 calc GR . . . .
H59C H 0.4771 -0.3813 -0.5447 0.226 Uiso 1 1 calc GR . . . .
C60 C 0.3475(13) -0.477(3) -0.4671(7) 0.187(9) Uani 1 1 d . U . . .
H60A H 0.2838 -0.4602 -0.4638 0.281 Uiso 1 1 calc GR . . . .
H60B H 0.3950 -0.4364 -0.4321 0.281 Uiso 1 1 calc GR . . . .
H60C H 0.3582 -0.5847 -0.4701 0.281 Uiso 1 1 calc GR . . . .
C58 C 0.3647(12) -0.2386(19) -0.5112(10) 0.176(8) Uani 1 1 d . U . . .
H58A H 0.4044 -0.1985 -0.5340 0.263 Uiso 1 1 calc GR . . . .
H58B H 0.3940 -0.2156 -0.4694 0.263 Uiso 1 1 calc GR . . . .
H58C H 0.3015 -0.1925 -0.5249 0.263 Uiso 1 1 calc GR . . . .
C51 C -0.1696(11) 0.045(2) -0.7325(7) 0.123(5) Uani 1 1 d . . . . .
H51 H -0.1128 0.0531 -0.7430 0.148 Uiso 1 1 calc R . . . .
C37 C -0.2111(10) -0.269(2) -0.8634(7) 0.134(6) Uani 1 1 d . . . . .
H37 H -0.2773 -0.2606 -0.8692 0.161 Uiso 1 1 calc R . . . .
C54 C -0.343(2) -0.025(3) -0.7152(15) 0.127(10) Uani 0.6 1 d . U P E 1
H54 H -0.3989 -0.0680 -0.7112 0.152 Uiso 0.6 1 calc R . P E 1
O9 O 0.1591(18) -0.369(3) -0.5293(12) 0.072(7) Uani 0.5 1 d . . P F 1
O9' O 0.1634(18) -0.293(3) -0.5490(13) 0.076(8) Uani 0.5 1 d . . P F 2
C54' C -0.316(3) 0.106(5) -0.6907(18) 0.127(13) Uani 0.4 1 d . U P E 2
H54' H -0.3631 0.1587 -0.6792 0.152 Uiso 0.4 1 calc R . P E 2
C55' C -0.227(3) 0.077(5) -0.6489(18) 0.103(11) Uani 0.4 1 d . U P E 2
H55' H -0.2118 0.0956 -0.6079 0.124 Uiso 0.4 1 calc R . P E 2
C55 C -0.2548(17) -0.032(3) -0.6707(11) 0.094(7) Uani 0.6 1 d . U P E 1
H55 H -0.2547 -0.0718 -0.6338 0.113 Uiso 0.6 1 calc R . P E 1
C39' C -0.1866(18) -0.375(4) -0.7566(13) 0.085(7) Uani 0.5 1 d . U P G 2
H39A H -0.1762 -0.2776 -0.7353 0.102 Uiso 0.5 1 calc R . P G 2
H39B H -0.2556 -0.3962 -0.7687 0.102 Uiso 0.5 1 calc R . P G 2
C39 C -0.1977(16) -0.482(3) -0.7870(9) 0.064(6) Uani 0.5 1 d . U P G 1
H39C H -0.2659 -0.4610 -0.7931 0.077 Uiso 0.5 1 calc R . P G 1
H39D H -0.1918 -0.5809 -0.8044 0.077 Uiso 0.5 1 calc R . P G 1

loop_
_atom_site_aniso_label
_atom_site_aniso_U_11
_atom_site_aniso_U_22
_atom_site_aniso_U_33
_atom_site_aniso_U_23
_atom_site_aniso_U_13
_atom_site_aniso_U_12
Br2 0.0857(9) 0.1175(10) 0.0741(8) 0.0080(8) 0.0419(7) 0.0088(9)
N2 0.080(6) 0.056(5) 0.064(5) -0.004(5) 0.040(4) 0.001(6)
C13 0.058(7) 0.057(6) 0.046(6) 0.004(6) 0.017(5) -0.015(6)
C33 0.050(6) 0.081(7) 0.052(6) -0.007(6) 0.009(5) -0.016(7)
N3 0.052(5) 0.057(6) 0.063(6) 0.012(5) 0.022(4) -0.002(5)
O7 0.080(6) 0.080(5) 0.079(5) 0.007(4) 0.042(5) -0.007(5)
C42 0.030(5) 0.054(7) 0.052(6) 0.008(5) 0.013(4) 0.006(5)
O2 0.064(5) 0.065(5) 0.073(5) -0.006(4) 0.007(4) 0.014(4)
O5 0.127(7) 0.066(5) 0.067(5) -0.003(4) 0.053(5) -0.004(5)
C46 0.037(6) 0.066(7) 0.061(7) 0.002(6) 0.013(5) 0.009(5)
N4 0.038(5) 0.064(6) 0.059(5) -0.013(5) -0.003(4) 0.007(5)
C11 0.063(6) 0.047(7) 0.052(6) -0.010(5) 0.022(5) -0.001(6)
N1 0.050(5) 0.070(6) 0.054(6) -0.020(5) 0.017(4) -0.007(5)
F16 0.112(6) 0.063(4) 0.107(5) -0.018(4) 0.051(4) 0.009(4)
C41 0.048(6) 0.050(7) 0.051(6) -0.004(5) 0.004(5) -0.001(5)
O10 0.044(4) 0.089(5) 0.071(5) -0.015(4) 0.001(3) 0.009(4)
C14 0.056(6) 0.052(6) 0.061(6) 0.006(5) 0.020(5) 0.003(6)
F21 0.117(6) 0.066(4) 0.087(5) -0.019(4) 0.018(4) -0.024(4)
O6 0.069(6) 0.175(9) 0.076(5) -0.016(6) 0.029(4) 0.011(6)
O1 0.120(7) 0.114(7) 0.056(5) -0.018(5) 0.006(5) -0.031(6)
C57 0.057(7) 0.069(9) 0.080(8) -0.014(7) 0.010(6) -0.008(7)
C21 0.071(8) 0.074(9) 0.073(8) -0.010(7) 0.033(6) -0.004(7)
C32 0.048(7) 0.106(9) 0.060(7) -0.028(7) 0.020(5) -0.020(7)
C17 0.053(8) 0.107(11) 0.064(8) 0.031(7) -0.006(6) -0.026(8)
C9 0.062(7) 0.076(8) 0.061(7) 0.000(6) 0.015(6) -0.023(7)
C1 0.093(10) 0.059(7) 0.052(8) -0.010(6) 0.005(7) 0.006(7)
C31 0.047(7) 0.082(9) 0.065(7) 0.002(7) 0.019(5) 0.000(6)
C12 0.048(7) 0.053(6) 0.060(7) -0.007(6) 0.018(6) -0.001(6)
C20 0.068(7) 0.061(7) 0.056(7) -0.010(6) 0.027(6) -0.010(6)
C15 0.063(8) 0.073(8) 0.085(9) 0.011(7) 0.040(7) 0.003(7)
C44 0.059(7) 0.055(7) 0.059(7) 0.013(6) 0.018(6) 0.000(6)
C47 0.029(5) 0.051(6) 0.046(6) 0.009(5) 0.003(4) 0.008(5)
C19 0.075(8) 0.086(9) 0.074(8) -0.028(7) 0.044(6) -0.020(7)
C18 0.069(8) 0.078(8) 0.048(6) -0.002(6) 0.005(6) -0.032(7)
C10 0.066(7) 0.049(7) 0.058(7) -0.012(6) 0.020(6) 0.004(6)
C45 0.038(5) 0.076(8) 0.045(5) 0.005(6) 0.008(4) -0.001(6)
C7 0.077(10) 0.084(10) 0.095(11) -0.033(9) 0.013(8) -0.028(9)
C43 0.049(7) 0.056(7) 0.052(6) -0.009(6) 0.005(5) 0.003(6)
C50 0.067(8) 0.060(8) 0.083(9) 0.016(7) 0.025(7) 0.012(7)
C22 0.096(10) 0.075(10) 0.097(10) 0.011(8) 0.030(8) -0.025(9)
C48 0.048(7) 0.074(8) 0.053(7) 0.008(6) 0.013(5) 0.000(6)
O4 0.109(6) 0.071(6) 0.064(5) -0.008(4) 0.040(5) -0.012(5)
C16 0.049(8) 0.113(11) 0.097(10) 0.039(9) 0.016(8) -0.003(7)
C26 0.080(8) 0.068(8) 0.057(8) -0.006(7) 0.036(6) 0.008(7)
Br1 0.0943(11) 0.1918(19) 0.1088(12) 0.0453(12) -0.0366(9) -0.0421(12)
C56 0.039(6) 0.074(10) 0.088(9) -0.017(7) 0.019(6) -0.001(6)
C38 0.054(7) 0.126(11) 0.085(8) 0.027(9) 0.013(6) -0.006(9)
C8 0.089(10) 0.085(9) 0.094(10) -0.005(8) 0.024(8) -0.018(9)
C28 0.163(13) 0.086(11) 0.123(11) 0.020(8) 0.084(10) 0.040(10)
C49 0.087(9) 0.048(7) 0.069(7) 0.002(6) 0.021(6) 0.002(6)
C36 0.108(13) 0.112(12) 0.090(11) 0.022(9) 0.019(9) -0.002(11)
C2 0.072(10) 0.094(11) 0.087(10) -0.025(9) 0.002(9) -0.014(9)
C34 0.074(9) 0.145(13) 0.073(9) -0.007(9) 0.026(8) -0.019(9)
C29 0.187(16) 0.076(9) 0.088(10) 0.024(7) 0.071(10) 0.008(10)
C23 0.139(14) 0.091(10) 0.095(11) -0.025(9) 0.044(10) -0.057(10)
C35 0.112(13) 0.156(15) 0.065(10) 0.012(10) 0.028(9) -0.032(12)
C30 0.111(12) 0.121(12) 0.129(13) 0.005(10) 0.060(10) -0.016(10)
C27 0.117(12) 0.056(8) 0.088(9) 0.023(7) 0.056(8) 0.013(8)
C53 0.103(15) 0.25(3) 0.17(2) 0.03(2) 0.004(14) 0.031(19)
C4 0.096(15) 0.22(2) 0.119(17) -0.066(17) -0.003(13) -0.006(16)
C3 0.092(11) 0.139(14) 0.090(11) -0.026(9) 0.002(10) -0.004(11)
C40 0.065(7) 0.135(9) 0.069(7) 0.010(7) 0.016(6) -0.017(7)
C5 0.100(16) 0.26(3) 0.14(2) -0.09(2) 0.033(15) -0.064(18)
C6 0.099(12) 0.133(13) 0.141(15) -0.056(12) 0.044(12) -0.052(12)
C52 0.144(18) 0.25(3) 0.099(13) 0.005(15) 0.003(13) 0.05(2)
C25 0.191(16) 0.105(11) 0.101(10) -0.043(9) 0.108(11) -0.067(11)
C24 0.26(2) 0.126(15) 0.152(15) -0.071(12) 0.142(16) -0.088(16)
C59 0.071(9) 0.217(16) 0.149(13) -0.057(12) 0.012(8) 0.037(11)
C60 0.147(14) 0.280(19) 0.092(11) 0.030(13) -0.028(10) -0.093(14)
C58 0.089(11) 0.126(13) 0.259(19) -0.067(13) -0.027(12) -0.013(11)
C51 0.092(11) 0.164(15) 0.107(12) 0.000(12) 0.019(10) 0.008(11)
C37 0.062(9) 0.209(18) 0.127(13) 0.072(13) 0.024(9) 0.000(11)
C54 0.107(14) 0.132(14) 0.136(15) 0.014(12) 0.028(11) -0.003(11)
O9 0.054(10) 0.069(17) 0.101(17) -0.043(14) 0.035(10) -0.030(13)
O9' 0.043(11) 0.057(15) 0.12(2) -0.041(14) 0.008(11) -0.023(12)
C54' 0.119(17) 0.136(18) 0.123(17) -0.005(12) 0.034(12) 0.020(13)
C55' 0.096(15) 0.109(16) 0.102(15) -0.004(12) 0.025(11) 0.019(12)
C55 0.082(12) 0.103(12) 0.096(12) 0.027(10) 0.022(10) 0.012(10)
C39' 0.076(11) 0.085(12) 0.107(12) 0.008(11) 0.046(10) 0.004(11)
C39 0.061(10) 0.074(11) 0.052(10) 0.003(9) 0.011(8) -0.019(9)

loop_
_atom_type_symbol
_atom_type_description
_atom_type_scat_dispersion_real
_atom_type_scat_dispersion_imag
_atom_type_scat_source
C C 0.0033 0.0016 'International Tables Vol C Tables 4.2.6.8 and 6.1.1.4'
H H 0.0000 0.0000 'International Tables Vol C Tables 4.2.6.8 and 6.1.1.4'
Br Br -0.2901 2.4595 'International Tables Vol C Tables 4.2.6.8 and 6.1.1.4'
F F 0.0171 0.0103 'International Tables Vol C Tables 4.2.6.8 and 6.1.1.4'
N N 0.0061 0.0033 'International Tables Vol C Tables 4.2.6.8 and 6.1.1.4'
O O 0.0106 0.0060 'International Tables Vol C Tables 4.2.6.8 and 6.1.1.4'

loop_
_geom_angle_atom_site_label_1
_geom_angle_atom_site_label_2
_geom_angle_atom_site_label_3
_geom_angle
C26 N2 C11 118.6(8)
C14 C13 N1 108.9(8)
C14 C13 C18 121.9(11)
C18 C13 N1 129.2(10)
C38 C33 C32 119.5(11)
C38 C33 C34 120.2(11)
C34 C33 C32 120.2(10)
C47 N3 C49 126.5(9)
C48 N3 C47 111.2(9)
C48 N3 C49 122.2(9)
C47 C42 C41 110.2(8)
C43 C42 C41 129.4(9)
C43 C42 C47 120.4(9)
C26 O5 C27 119.5(9)
C47 C46 H46 122.5
C45 C46 H46 122.5
C45 C46 C47 115.1(10)
C56 N4 C41 119.0(8)
N2 C11 C14 114.5(8)
N2 C11 C12 113.2(8)
N2 C11 C10 109.1(8)
C14 C11 C12 100.7(8)
C14 C11 C10 112.2(8)
C12 C11 C10 106.6(7)
C13 N1 C19 124.1(9)
C12 N1 C13 111.6(8)
C12 N1 C19 124.2(9)
C42 C41 C31 112.1(8)
C42 C41 C48 100.3(8)
N4 C41 C42 117.5(8)
N4 C41 C31 108.2(8)
N4 C41 C48 111.0(9)
C31 C41 C48 107.1(8)
C56 O10 C57 121.9(9)
C13 C14 C11 110.2(8)
C13 C14 C15 120.2(10)
C15 C14 C11 129.5(10)
O10 C57 C59 102.3(10)
C60 C57 O10 109.0(10)
C60 C57 C59 109.6(14)
C60 C57 C58 112.1(16)
C58 C57 O10 112.9(11)
C58 C57 C59 110.5(15)
C20 C21 H21 120.0
C22 C21 H21 120.0
C22 C21 C20 119.9(12)
C33 C32 C31 117.2(10)
O6 C32 C33 123.2(11)
O6 C32 C31 119.6(11)
C18 C17 Br1 118.5(11)
C16 C17 C18 121.9(10)
C16 C17 Br1 119.6(11)
H9A C9 H9B 107.7
C10 C9 H9A 108.9
C10 C9 H9B 108.9
C10 C9 C8 113.2(9)
C8 C9 H9A 108.9
C8 C9 H9B 108.9
O1 C1 C10 117.7(12)
O1 C1 C2 123.1(12)
C2 C1 C10 118.9(12)
F21 C31 C41 103.4(8)
F21 C31 C32 106.2(9)
F21 C31 C40 107.3(10)
C32 C31 C41 111.4(9)
C40 C31 C41 113.4(9)
C40 C31 C32 114.2(9)
O2 C12 C11 125.4(10)
O2 C12 N1 126.8(10)
N1 C12 C11 107.8(9)
C21 C20 C19 122.6(10)
C25 C20 C21 119.1(11)
C25 C20 C19 118.3(10)
C14 C15 H15 120.9
C16 C15 C14 118.1(11)
C16 C15 H15 120.9
C45 C44 H44 120.8
C43 C44 H44 120.8
C43 C44 C45 118.5(10)
C42 C47 N3 110.6(8)
C42 C47 C46 122.3(9)
C46 C47 N3 127.1(9)
N1 C19 C20 115.5(9)
N1 C19 H19A 108.4
N1 C19 H19B 108.4
C20 C19 H19A 108.4
C20 C19 H19B 108.4
H19A C19 H19B 107.5
C13 C18 C17 117.5(11)
C13 C18 H18 121.2
C17 C18 H18 121.2
F16 C10 C11 104.5(8)
F16 C10 C9 107.6(9)
F16 C10 C1 104.5(8)
C9 C10 C11 112.8(8)
C9 C10 C1 112.8(9)
C1 C10 C11 113.7(9)
C46 C45 Br2 117.6(8)
C46 C45 C44 123.9(9)
C44 C45 Br2 118.5(8)
C2 C7 C8 119.9(13)
C2 C7 C6 118.6(15)
C6 C7 C8 121.3(16)
C42 C43 C44 119.9(10)
C42 C43 H43 120.1
C44 C43 H43 120.1
C51 C50 C49 121.5(12)
C51 C50 C55' 124(2)
C51 C50 C55 111.9(15)
C55' C50 C49 107.5(19)
C55 C50 C49 124.2(14)
C21 C22 H22 119.6
C23 C22 C21 120.9(13)
C23 C22 H22 119.6
N3 C48 C41 107.6(9)
O7 C48 N3 126.8(10)
O7 C48 C41 125.5(11)
C17 C16 C15 120.4(12)
C17 C16 H16 119.8
C15 C16 H16 119.8
O5 C26 N2 108.5(10)
O4 C26 N2 125.4(10)
O4 C26 O5 126.1(12)
O10 C56 N4 110.7(10)
O9 C56 N4 124.8(14)
O9 C56 O10 120.3(15)
O9' C56 N4 122.9(15)
O9' C56 O10 122.1(15)
C33 C38 C37 117.4(12)
C33 C38 C39' 116.6(13)
C33 C38 C39 118.6(14)
C37 C38 C39' 118.5(15)
C37 C38 C39 121.1(13)
C9 C8 H8A 109.7
C9 C8 H8B 109.7
C7 C8 C9 110.0(11)
C7 C8 H8A 109.7
C7 C8 H8B 109.7
H8A C8 H8B 108.2
H28A C28 H28B 109.5
H28A C28 H28C 109.5
H28B C28 H28C 109.5
C27 C28 H28A 109.5
C27 C28 H28B 109.5
C27 C28 H28C 109.5
N3 C49 C50 111.4(9)
N3 C49 H49A 109.3
N3 C49 H49B 109.3
C50 C49 H49A 109.3
C50 C49 H49B 109.3
H49A C49 H49B 108.0
C35 C36 H36 119.8
C35 C36 C37 120.5(14)
C37 C36 H36 119.8
C7 C2 C1 120.6(12)
C7 C2 C3 122.8(15)
C3 C2 C1 116.6(16)
C33 C34 H34 119.4
C35 C34 C33 121.2(13)
C35 C34 H34 119.4
H29A C29 H29B 109.5
H29A C29 H29C 109.5
H29B C29 H29C 109.5
C27 C29 H29A 109.5
C27 C29 H29B 109.5
C27 C29 H29C 109.5
C22 C23 H23 120.0
C22 C23 C24 120.0(14)
C24 C23 H23 120.0
C36 C35 C34 119.4(14)
C36 C35 H35 120.3
C34 C35 H35 120.3
H30A C30 H30B 109.5
H30A C30 H30C 109.5
H30B C30 H30C 109.5
C27 C30 H30A 109.5
C27 C30 H30B 109.5
C27 C30 H30C 109.5
O5 C27 C28 108.8(10)
O5 C27 C29 100.5(10)
O5 C27 C30 111.3(10)
C29 C27 C28 109.8(11)
C30 C27 C28 114.8(12)
C30 C27 C29 110.6(11)
C52 C53 H53 118.0
C52 C53 H53A 126.0
C52 C53 C54' 108(2)
C54 C53 H53 118.0
C54 C53 C52 124(3)
C54' C53 H53A 126.0
C3 C4 H4 118.9
C5 C4 H4 118.9
C5 C4 C3 122(2)
C2 C3 H3 121.9
C4 C3 C2 116.2(18)
C4 C3 H3 121.9
C31 C40 H40C 107.2
C31 C40 H40D 107.2
C31 C40 H40A 108.1
C31 C40 H40B 108.1
H40C C40 H40D 106.8
H40A C40 H40B 107.3
C39' C40 C31 120.5(16)
C39' C40 H40C 107.2
C39' C40 H40D 107.2
C39 C40 C31 116.7(13)
C39 C40 H40A 108.1
C39 C40 H40B 108.1
C4 C5 H5 120.1
C4 C5 C6 120(2)
C6 C5 H5 120.1
C7 C6 H6 120.0
C5 C6 C7 120(2)
C5 C6 H6 120.0
C53 C52 H52 120.9
C53 C52 C51 118(2)
C51 C52 H52 121.0
C20 C25 H25 119.8
C20 C25 C24 120.4(14)
C24 C25 H25 119.8
C23 C24 C25 119.6(15)
C23 C24 H24 120.2
C25 C24 H24 120.2
C57 C59 H59A 109.5
C57 C59 H59B 109.5
C57 C59 H59C 109.5
H59A C59 H59B 109.5
H59A C59 H59C 109.5
H59B C59 H59C 109.5
C57 C60 H60A 109.5
C57 C60 H60B 109.5
C57 C60 H60C 109.5
H60A C60 H60B 109.5
H60A C60 H60C 109.5
H60B C60 H60C 109.5
C57 C58 H58A 109.5
C57 C58 H58B 109.5
C57 C58 H58C 109.5
H58A C58 H58B 109.5
H58A C58 H58C 109.5
H58B C58 H58C 109.5
C50 C51 C52 121.2(16)
C50 C51 H51 119.4
C52 C51 H51 119.4
C38 C37 H37 119.4
C36 C37 C38 121.2(13)
C36 C37 H37 119.4
C53 C54 H54 122.9
C53 C54 C55 114(3)
C55 C54 H54 122.9
C53 C54' H54' 119.7
C55' C54' C53 121(3)
C55' C54' H54' 119.7
C50 C55' C54' 110(3)
C50 C55' H55' 124.8
C54' C55' H55' 124.8
C50 C55 H55 117.2
C54 C55 C50 126(2)
C54 C55 H55 117.2
C38 C39' H39A 108.8
C38 C39' H39B 108.8
C40 C39' C38 114(2)
C40 C39' H39A 108.8
C40 C39' H39B 108.8
H39A C39' H39B 107.7
C38 C39 H39C 110.6
C38 C39 H39D 110.6
C40 C39 C38 105.7(16)
C40 C39 H39C 110.6
C40 C39 H39D 110.6
H39C C39 H39D 108.7

loop_
_geom_bond_atom_site_label_1
_geom_bond_atom_site_label_2
_geom_bond_distance
Br2 C45 1.894(9)
N2 C11 1.452(11)
N2 C26 1.358(14)
C13 N1 1.414(12)
C13 C14 1.381(13)
C13 C18 1.355(13)
C33 C32 1.480(15)
C33 C38 1.367(13)
C33 C34 1.388(15)
N3 C47 1.401(12)
N3 C48 1.366(13)
N3 C49 1.476(12)
O7 C48 1.203(12)
C42 C41 1.504(13)
C42 C47 1.378(13)
C42 C43 1.357(13)
O2 C12 1.210(11)
O5 C26 1.350(12)
O5 C27 1.491(13)
C46 H46 0.9300
C46 C47 1.404(13)
C46 C45 1.370(13)
N4 C41 1.433(11)
N4 C56 1.338(13)
C11 C14 1.510(12)
C11 C12 1.561(13)
C11 C10 1.566(13)
N1 C12 1.360(12)
N1 C19 1.462(12)
F16 C10 1.412(11)
C41 C31 1.571(13)
C41 C48 1.595(15)
O10 C57 1.470(11)
O10 C56 1.340(11)
C14 C15 1.397(13)
F21 C31 1.399(12)
O6 C32 1.201(11)
O1 C1 1.229(13)
C57 C59 1.493(17)
C57 C60 1.423(18)
C57 C58 1.429(18)
C21 H21 0.9300
C21 C20 1.383(14)
C21 C22 1.378(16)
C32 C31 1.538(14)
C17 C18 1.392(16)
C17 C16 1.368(17)
C17 Br1 1.891(10)
C9 H9A 0.9700
C9 H9B 0.9700
C9 C10 1.482(13)
C9 C8 1.526(15)
C1 C10 1.551(15)
C1 C2 1.455(17)
C31 C40 1.502(14)
C20 C19 1.504(14)
C20 C25 1.339(15)
C15 H15 0.9300
C15 C16 1.376(15)
C44 H44 0.9300
C44 C45 1.390(13)
C44 C43 1.382(13)
C19 H19A 0.9700
C19 H19B 0.9700
C18 H18 0.9300
C7 C8 1.488(18)
C7 C2 1.376(17)
C7 C6 1.388(18)
C43 H43 0.9300
C50 C49 1.498(14)
C50 C51 1.313(17)
C50 C55' 1.36(4)
C50 C55 1.42(3)
C22 H22 0.9300
C22 C23 1.316(17)
O4 C26 1.214(12)
C16 H16 0.9300
C56 O9 1.27(3)
C56 O9' 1.24(3)
C38 C37 1.411(17)
C38 C39' 1.59(3)
C38 C39 1.51(2)
C8 H8A 0.9700
C8 H8B 0.9700
C28 H28A 0.9600
C28 H28B 0.9600
C28 H28C 0.9600
C28 C27 1.521(15)
C49 H49A 0.9700
C49 H49B 0.9700
C36 H36 0.9300
C36 C35 1.349(18)
C36 C37 1.371(18)
C2 C3 1.396(17)
C34 H34 0.9300
C34 C35 1.372(18)
C29 H29A 0.9600
C29 H29B 0.9600
C29 H29C 0.9600
C29 C27 1.519(16)
C23 H23 0.9300
C23 C24 1.38(2)
C35 H35 0.9300
C30 H30A 0.9600
C30 H30B 0.9600
C30 H30C 0.9600
C30 C27 1.489(17)
C53 H53 0.9300
C53 H53A 0.9300
C53 C52 1.32(2)
C53 C54 1.26(3)
C53 C54' 1.67(4)
C4 H4 0.9300
C4 C3 1.40(2)
C4 C5 1.36(3)
C3 H3 0.9300
C40 H40C 0.9700
C40 H40D 0.9700
C40 H40A 0.9700
C40 H40B 0.9700
C40 C39' 1.27(3)
C40 C39 1.50(2)
C5 H5 0.9300
C5 C6 1.39(3)
C6 H6 0.9300
C52 H52 0.9300
C52 C51 1.42(2)
C25 H25 0.9300
C25 C24 1.38(2)
C24 H24 0.9300
C59 H59A 0.9600
C59 H59B 0.9600
C59 H59C 0.9600
C60 H60A 0.9600
C60 H60B 0.9600
C60 H60C 0.9600
C58 H58A 0.9600
C58 H58B 0.9600
C58 H58C 0.9600
C51 H51 0.9300
C37 H37 0.9300
C54 H54 0.9300
C54 C55 1.38(3)
C54' H54' 0.9300
C54' C55' 1.38(4)
C55' H55' 0.9300
C55 H55 0.9300
C39' H39A 0.9700
C39' H39B 0.9700
C39 H39C 0.9700
C39 H39D 0.9700

loop_
_geom_torsion_atom_site_label_1
_geom_torsion_atom_site_label_2
_geom_torsion_atom_site_label_3
_geom_torsion_atom_site_label_4
_geom_torsion
N2 C11 C14 C13 128.8(9)
N2 C11 C14 C15 -53.6(13)
N2 C11 C12 O2 50.0(13)
N2 C11 C12 N1 -131.6(9)
N2 C11 C10 F16 59.6(9)
N2 C11 C10 C9 176.3(8)
N2 C11 C10 C1 -53.7(11)
C13 N1 C12 O2 -173.7(10)
C13 N1 C12 C11 7.9(11)
C13 N1 C19 C20 71.4(14)
C13 C14 C15 C16 -1.4(15)
C33 C32 C31 C41 -114.6(10)
C33 C32 C31 F21 133.5(10)
C33 C32 C31 C40 15.5(16)
C33 C38 C37 C36 3(3)
C33 C38 C39' C40 -44(3)
C33 C38 C39 C40 55(2)
C33 C34 C35 C36 -1(2)
C42 C41 C31 F21 -79.7(10)
C42 C41 C31 C32 166.7(9)
C42 C41 C31 C40 36.2(13)
C42 C41 C48 N3 -2.0(10)
C42 C41 C48 O7 175.8(10)
N4 C41 C31 F21 51.5(10)
N4 C41 C31 C32 -62.1(11)
N4 C41 C31 C40 167.3(10)
N4 C41 C48 N3 -127.0(9)
N4 C41 C48 O7 50.9(13)
C11 N2 C26 O5 -172.7(8)
C11 N2 C26 O4 7.9(16)
C11 C14 C15 C16 -178.8(10)
N1 C13 C14 C11 -2.9(11)
N1 C13 C14 C15 179.2(8)
N1 C13 C18 C17 -177.6(10)
C41 C42 C47 N3 -0.7(11)
C41 C42 C47 C46 -178.2(8)
C41 C42 C43 C44 178.6(9)
C41 N4 C56 O10 -171.1(9)
C41 N4 C56 O9 32(2)
C41 N4 C56 O9' -14(2)
C41 C31 C40 C39' 95(2)
C41 C31 C40 C39 150.6(15)
C14 C13 N1 C12 -3.3(11)
C14 C13 N1 C19 175.2(9)
C14 C13 C18 C17 -0.4(15)
C14 C11 C12 O2 172.8(10)
C14 C11 C12 N1 -8.8(10)
C14 C11 C10 F16 -68.4(10)
C14 C11 C10 C9 48.2(11)
C14 C11 C10 C1 178.3(9)
C14 C15 C16 C17 0.3(17)
F21 C31 C40 C39' -151.2(19)
F21 C31 C40 C39 -95.9(16)
O6 C32 C31 C41 65.6(15)
O6 C32 C31 F21 -46.3(14)
O6 C32 C31 C40 -164.3(12)
O1 C1 C10 C11 51.8(13)
O1 C1 C10 F16 -61.5(12)
O1 C1 C10 C9 -178.2(10)
O1 C1 C2 C7 156.5(12)
O1 C1 C2 C3 -22.2(19)
C57 O10 C56 N4 -179.9(9)
C57 O10 C56 O9 -22(2)
C57 O10 C56 O9' 23(2)
C21 C20 C19 N1 9.6(16)
C21 C20 C25 C24 -3(2)
C21 C22 C23 C24 -2(2)
C32 C33 C38 C37 177.9(13)
C32 C33 C38 C39' 28(2)
C32 C33 C38 C39 -21(2)
C32 C33 C34 C35 -178.6(13)
C32 C31 C40 C39' -34(2)
C32 C31 C40 C39 22(2)
C1 C2 C3 C4 176.6(14)
C31 C41 C48 N3 115.1(9)
C31 C41 C48 O7 -67.1(13)
C31 C40 C39' C38 46(3)
C31 C40 C39 C38 -54(2)
C12 C11 C14 C13 7.0(10)
C12 C11 C14 C15 -175.4(10)
C12 C11 C10 F16 -177.7(8)
C12 C11 C10 C9 -61.1(11)
C12 C11 C10 C1 68.9(11)
C12 N1 C19 C20 -110.3(11)
C20 C21 C22 C23 -0.3(19)
C20 C25 C24 C23 1(3)
C47 N3 C48 O7 -176.0(10)
C47 N3 C48 C41 1.8(11)
C47 N3 C49 C50 -86.5(12)
C47 C42 C41 N4 122.0(9)
C47 C42 C41 C31 -111.7(9)
C47 C42 C41 C48 1.6(10)
C47 C42 C43 C44 -0.2(15)
C47 C46 C45 Br2 178.7(6)
C47 C46 C45 C44 -1.0(14)
C19 N1 C12 O2 7.7(17)
C19 N1 C12 C11 -170.6(9)
C19 C20 C25 C24 179.0(15)
C18 C13 N1 C12 174.1(10)
C18 C13 N1 C19 -7.4(16)
C18 C13 C14 C11 179.4(10)
C18 C13 C14 C15 1.6(15)
C18 C17 C16 C15 0.9(19)
C10 C11 C14 C13 -106.1(9)
C10 C11 C14 C15 71.5(13)
C10 C11 C12 O2 -70.0(12)
C10 C11 C12 N1 108.4(9)
C10 C9 C8 C7 -57.5(14)
C10 C1 C2 C7 -17.4(18)
C10 C1 C2 C3 163.9(11)
C45 C46 C47 N3 -177.3(9)
C45 C46 C47 C42 -0.3(14)
C45 C44 C43 C42 -0.9(15)
C7 C2 C3 C4 -2(2)
C43 C42 C41 N4 -56.9(14)
C43 C42 C41 C31 69.4(12)
C43 C42 C41 C48 -177.3(9)
C43 C42 C47 N3 178.3(8)
C43 C42 C47 C46 0.8(14)
C43 C44 C45 Br2 -178.1(7)
C43 C44 C45 C46 1.6(15)
C22 C21 C20 C19 -179.3(11)
C22 C21 C20 C25 2.6(18)
C22 C23 C24 C25 2(3)
C48 N3 C47 C42 -0.8(12)
C48 N3 C47 C46 176.5(9)
C48 N3 C49 C50 89.1(13)
C48 C41 C31 F21 171.3(8)
C48 C41 C31 C32 57.7(12)
C48 C41 C31 C40 -72.9(12)
C16 C17 C18 C13 -0.8(17)
C26 N2 C11 C14 -60.7(12)
C26 N2 C11 C12 54.0(12)
C26 N2 C11 C10 172.6(9)
C26 O5 C27 C28 -61.9(14)
C26 O5 C27 C29 -177.2(10)
C26 O5 C27 C30 65.6(13)
Br1 C17 C18 C13 179.6(8)
Br1 C17 C16 C15 -179.5(8)
C56 N4 C41 C42 -51.1(14)
C56 N4 C41 C31 -179.2(9)
C56 N4 C41 C48 63.5(12)
C56 O10 C57 C59 -177.2(12)
C56 O10 C57 C60 66.8(17)
C56 O10 C57 C58 -58.5(17)
C38 C33 C32 O6 163.4(13)
C38 C33 C32 C31 -16.4(17)
C38 C33 C34 C35 2(2)
C8 C9 C10 C11 171.2(9)
C8 C9 C10 F16 -74.1(11)
C8 C9 C10 C1 40.7(13)
C8 C7 C2 C1 -0.5(19)
C8 C7 C2 C3 178.1(13)
C8 C7 C6 C5 -179.6(15)
C49 N3 C47 C42 175.2(9)
C49 N3 C47 C46 -7.5(16)
C49 N3 C48 O7 7.8(17)
C49 N3 C48 C41 -174.4(8)
C49 C50 C51 C52 178.6(16)
C49 C50 C55' C54' 178(3)
C49 C50 C55 C54 -174(2)
C2 C1 C10 C11 -133.9(11)
C2 C1 C10 F16 112.7(11)
C2 C1 C10 C9 -3.9(15)
C2 C7 C8 C9 37.0(17)
C2 C7 C6 C5 -3(2)
C34 C33 C32 O6 -16.1(19)
C34 C33 C32 C31 164.2(11)
C34 C33 C38 C37 -3(2)
C34 C33 C38 C39' -152.1(17)
C34 C33 C38 C39 158.3(15)
C35 C36 C37 C38 -2(3)
C27 O5 C26 N2 175.6(9)
C27 O5 C26 O4 -5.0(17)
C53 C52 C51 C50 -2(4)
C53 C54 C55 C50 -7(5)
C53 C54' C55' C50 8(5)
C4 C5 C6 C7 5(3)
C3 C4 C5 C6 -6(4)
C5 C4 C3 C2 4(3)
C6 C7 C8 C9 -146.7(12)
C6 C7 C2 C1 -176.9(12)
C6 C7 C2 C3 2(2)
C52 C53 C54 C55 23(5)
C52 C53 C54' C55' -38(5)
C25 C20 C19 N1 -172.3(12)
C51 C50 C49 N3 -89.7(15)
C51 C50 C55' C54' 28(4)
C51 C50 C55 C54 -12(3)
C37 C38 C39' C40 166.9(18)
C37 C38 C39 C40 -144.5(17)
C37 C36 C35 C34 1(3)
C54 C53 C52 C51 -20(5)
C54' C53 C52 C51 33(4)
C55' C50 C49 N3 119(2)
C55' C50 C51 C52 -35(3)
C55 C50 C49 N3 71.1(19)
C55 C50 C51 C52 16(3)
C39' C38 C37 C36 151(2)
C39 C38 C37 C36 -157.9(19)
